data_2244142
loop_
_publ_author_name
'Tojiboev, Akmaljon'
'Elmuradov, Burkhon'
'Kattaev, Nuritdin'
'Abdurazakov, Asqar'
'Nasrullayev, Azizbek'
'Tashkhodjaev, Bakhodir'

_publ_section_title
;
 Crystal structure, Hirshfeld surface analysis and DFT calculations of
 7-bromo-2,3-dihydropyrrolo[2,1-<i>b</i>]quinazolin-9(1<i>H</i>)-one
;
_journal_coeditor_code WM5655
_journal_issue 9
_journal_name_full 'Acta Crystallographica Section E'
_journal_page_first
;
;
_journal_paper_doi 10.1107/S2056989022007800
_journal_volume 78
_journal_year 2022
_chemical_formula_iupac 'C11 H9 Br N2 O'
_chemical_formula_moiety 'C11 H9 Br N2 O'
_chemical_formula_sum 'C11 H9 Br N2 O'
_chemical_formula_weight 265.11
_chemical_name_systematic
;
7-Bromo-2,3-dihydropyrrolo[2,1-<i>b</i>]quinazolin-9(1<i>H</i>)-one
;
_space_group_crystal_system monoclinic
_space_group_IT_number 14
_space_group_name_Hall '-P 2ybc'
_space_group_name_H-M_alt 'P 1 21/c 1'
_atom_sites_solution_hydrogens geom
_audit_creation_method SHELXL-2018/3
_cell_angle_alpha 90
_cell_angle_beta 105.583(3)
_cell_angle_gamma 90
_cell_formula_units_Z 4
_cell_length_a 7.5654(3)
_cell_length_b 11.4972(2)
_cell_length_c 12.1025(3)
_cell_measurement_reflns_used 5905
_cell_measurement_temperature 296(2)
_cell_measurement_theta_max 71.3050
_cell_measurement_theta_min 3.7970
_cell_volume 1013.99(5)
_computing_cell_refinement
;
CrysAlisPro (Rigaku OD, 2020)
;
_computing_data_collection
;
CrysAlisPro (Rigaku OD, 2020)
;
_computing_data_reduction
;
CrysAlisPro (Rigaku OD, 2020)
;
_computing_molecular_graphics
;
PLATON (Spek, 2020)
;
_computing_publication_material
;
publCIF (Westrip, 2010)
;
_computing_structure_refinement
;
SHELXL (Sheldrick, 2015)
;
_computing_structure_solution
;
SHELXS (Sheldrick, 2008)
;
_diffrn_ambient_temperature 296(2)
_diffrn_detector_area_resol_mean 10.0000
_diffrn_measured_fraction_theta_full 1.000
_diffrn_measured_fraction_theta_max 0.994
_diffrn_measurement_device_type 'XtaLAB Synergy, Single source at home/near, HyPix3000'
_diffrn_measurement_method '\w scans'
_diffrn_radiation_type CuK\a
_diffrn_radiation_wavelength 1.54184
_diffrn_reflns_av_R_equivalents 0.0353
_diffrn_reflns_av_unetI/netI 0.0210
_diffrn_reflns_limit_h_max 9
_diffrn_reflns_limit_h_min -9
_diffrn_reflns_limit_k_max 13
_diffrn_reflns_limit_k_min -14
_diffrn_reflns_limit_l_max 14
_diffrn_reflns_limit_l_min -14
_diffrn_reflns_number 9036
_diffrn_reflns_theta_full 67.684
_diffrn_reflns_theta_max 71.484
_diffrn_reflns_theta_min 5.404
_diffrn_source 'micro-focus sealed X-ray tube'
_exptl_absorpt_coefficient_mu 5.304
_exptl_absorpt_correction_T_max 1.00000
_exptl_absorpt_correction_T_min 0.40017
_exptl_absorpt_correction_type multi-scan
_exptl_absorpt_process_details
;
(<i>CrysAlisPro</i>; Rigaku OD, 2020)
;
_exptl_crystal_colour colourless
_exptl_crystal_density_diffrn 1.737
_exptl_crystal_description prismatic
_exptl_crystal_F_000 528
_exptl_crystal_size_max 0.450
_exptl_crystal_size_mid 0.100
_exptl_crystal_size_min 0.100
_refine_diff_density_max 0.608
_refine_diff_density_min -0.556
_refine_ls_extinction_coef 0.0045(4)
_refine_ls_extinction_expression Fc^*^=kFc[1+0.001xFc^2^\l^3^/sin(2\q)]^-1/4^
_refine_ls_extinction_method
;
SHELXL-2018/3 (Sheldrick 2015)
;
_refine_ls_goodness_of_fit_ref 1.082
_refine_ls_hydrogen_treatment constr
_refine_ls_matrix_type full
_refine_ls_number_parameters 137
_refine_ls_number_reflns 1959
_refine_ls_number_restraints 0
_refine_ls_restrained_S_all 1.082
_refine_ls_R_factor_all 0.0382
_refine_ls_R_factor_gt 0.0357
_refine_ls_shift/su_max 0.005
_refine_ls_shift/su_mean 0.001
_refine_ls_structure_factor_coef Fsqd
_refine_ls_weighting_details 'w=1/[\s^2^(Fo^2^)+(0.0459P)^2^+0.6636P] where P=(Fo^2^+2Fc^2^)/3'
_refine_ls_weighting_scheme calc
_refine_ls_wR_factor_gt 0.0971
_refine_ls_wR_factor_ref 0.0994
_reflns_number_gt 1770
_reflns_number_total 1959
_reflns_threshold_expression 'I > 2\s(I)'
_cod_data_source_file wm5655sup1.cif
_cod_data_source_block I
_cod_original_sg_symbol_H-M 'P 21/c'
_cod_database_code 2244142
_shelx_space_group_comment
;
The symmetry employed for this shelxl refinement is uniquely defined
by the following loop, which should always be used as a source of
symmetry information in preference to the above space-group names.
They are only intended as comments.
;
_shelx_estimated_absorpt_t_min 0.199
_shelx_estimated_absorpt_t_max 0.619

loop_
_space_group_symop_operation_xyz
'x, y, z'
'-x, y+1/2, -z+1/2'
'-x, -y, -z'
'x, -y-1/2, z-1/2'

loop_
_atom_site_type_symbol
_atom_site_label
_atom_site_fract_x
_atom_site_fract_y
_atom_site_fract_z
_atom_site_U_iso_or_equiv
_atom_site_adp_type
_atom_site_calc_flag
_atom_site_occupancy
_atom_site_disorder_assembly
_atom_site_disorder_group
Br Br 0.90737(5) 0.85845(3) 0.51410(4) 0.0772(2) Uani d 1 . .
O O 0.6024(3) 0.46212(19) 0.28785(15) 0.0704(6) Uani d 1 . .
C C1 0.5525(4) 0.2291(2) 0.3474(2) 0.0524(6) Uani d 1 . .
H H1A 0.615715 0.217862 0.288281 0.063 Uiso calc 1 . .
H H1B 0.424182 0.245293 0.311148 0.063 Uiso calc 1 . .
C C2 0.5725(5) 0.1238(3) 0.4234(3) 0.0646(8) Uani d 1 . .
H H2A 0.660804 0.070068 0.406688 0.077 Uiso calc 1 . .
H H2B 0.455714 0.084094 0.411100 0.077 Uiso calc 1 . .
C C3 0.6385(5) 0.1665(2) 0.5467(2) 0.0573(7) Uani d 1 . .
H H3A 0.541287 0.160567 0.584874 0.069 Uiso calc 1 . .
H H3B 0.742854 0.121317 0.589288 0.069 Uiso calc 1 . .
C C3A 0.6916(4) 0.2907(2) 0.53807(19) 0.0428(5) Uani d 1 . .
N N4 0.7726(4) 0.35675(17) 0.62262(17) 0.0503(5) Uani d 1 . .
C C4A 0.8027(3) 0.4710(2) 0.59434(19) 0.0424(5) Uani d 1 . .
C C5 0.8937(4) 0.5471(2) 0.6820(2) 0.0569(7) Uani d 1 . .
H H5 0.932797 0.519968 0.757050 0.068 Uiso calc 1 . .
C C6 0.9258(4) 0.6610(2) 0.6588(2) 0.0554(7) Uani d 1 . .
H H6 0.986151 0.710837 0.717397 0.066 Uiso calc 1 . .
C C7 0.8667(4) 0.7005(2) 0.5464(2) 0.0490(6) Uani d 1 . .
C C8 0.7793(4) 0.6286(2) 0.4582(2) 0.0486(6) Uani d 1 . .
H H8 0.742035 0.656476 0.383367 0.058 Uiso calc 1 . .
C C8A 0.7471(3) 0.5135(2) 0.48227(19) 0.0403(5) Uani d 1 . .
C C9 0.6560(3) 0.4355(2) 0.38867(19) 0.0451(5) Uani d 1 . .
N N10 0.6368(3) 0.32406(18) 0.42522(15) 0.0405(4) Uani d 1 . .

loop_
_atom_site_aniso_label
_atom_site_aniso_U_11
_atom_site_aniso_U_22
_atom_site_aniso_U_33
_atom_site_aniso_U_12
_atom_site_aniso_U_13
_atom_site_aniso_U_23
Br 0.0940(3) 0.0341(2) 0.1020(4) -0.00671(14) 0.0235(2) 0.00799(14)
O 0.1104(17) 0.0553(12) 0.0345(9) 0.0020(11) 0.0007(10) 0.0064(8)
C1 0.0651(16) 0.0489(15) 0.0402(12) -0.0045(12) 0.0089(11) -0.0130(11)
C2 0.090(2) 0.0478(16) 0.0519(16) -0.0179(15) 0.0121(15) -0.0119(12)
C3 0.088(2) 0.0401(13) 0.0432(13) -0.0170(13) 0.0171(13) -0.0026(11)
C3A 0.0572(14) 0.0365(12) 0.0347(11) -0.0038(10) 0.0121(10) 0.0004(9)
N4 0.0768(15) 0.0375(12) 0.0338(10) -0.0096(9) 0.0099(10) -0.0008(8)
C4A 0.0548(13) 0.0338(12) 0.0377(11) -0.0018(10) 0.0110(10) 0.0000(9)
C5 0.0807(19) 0.0420(14) 0.0412(12) -0.0082(13) 0.0047(12) -0.0026(11)
C6 0.0657(16) 0.0411(13) 0.0557(15) -0.0073(12) 0.0100(13) -0.0097(11)
C7 0.0530(14) 0.0315(12) 0.0638(15) 0.0004(10) 0.0177(12) 0.0019(11)
C8 0.0595(15) 0.0385(13) 0.0476(13) 0.0059(10) 0.0142(11) 0.0086(10)
C8A 0.0473(12) 0.0363(12) 0.0375(11) 0.0042(9) 0.0116(9) 0.0011(9)
C9 0.0571(14) 0.0407(13) 0.0354(11) 0.0060(10) 0.0090(10) 0.0027(9)
N10 0.0515(11) 0.0373(10) 0.0317(9) -0.0017(8) 0.0093(8) -0.0033(8)

loop_
_atom_type_symbol
_atom_type_description
_atom_type_scat_dispersion_real
_atom_type_scat_dispersion_imag
_atom_type_scat_source
C C 0.0181 0.0091 'International Tables Vol C Tables 4.2.6.8 and 6.1.1.4'
H H 0.0000 0.0000 'International Tables Vol C Tables 4.2.6.8 and 6.1.1.4'
N N 0.0311 0.0180 'International Tables Vol C Tables 4.2.6.8 and 6.1.1.4'
O O 0.0492 0.0322 'International Tables Vol C Tables 4.2.6.8 and 6.1.1.4'
Br Br -0.6763 1.2805 'International Tables Vol C Tables 4.2.6.8 and 6.1.1.4'

loop_
_geom_angle_atom_site_label_1
_geom_angle_atom_site_label_2
_geom_angle_atom_site_label_3
_geom_angle_site_symmetry_1
_geom_angle_site_symmetry_3
_geom_angle
_geom_angle_publ_flag
N10 C1 C2 . . 104.5(2) ?
N10 C1 H1A . . 110.8 ?
C2 C1 H1A . . 110.8 ?
N10 C1 H1B . . 110.8 ?
C2 C1 H1B . . 110.8 ?
H1A C1 H1B . . 108.9 ?
C1 C2 C3 . . 107.0(2) ?
C1 C2 H2A . . 110.3 ?
C3 C2 H2A . . 110.3 ?
C1 C2 H2B . . 110.3 ?
C3 C2 H2B . . 110.3 ?
H2A C2 H2B . . 108.6 ?
C3A C3 C2 . . 105.3(2) ?
C3A C3 H3A . . 110.7 ?
C2 C3 H3A . . 110.7 ?
C3A C3 H3B . . 110.7 ?
C2 C3 H3B . . 110.7 ?
H3A C3 H3B . . 108.8 ?
N4 C3A N10 . . 125.3(2) ?
N4 C3A C3 . . 125.9(2) ?
N10 C3A C3 . . 108.8(2) ?
C3A N4 C4A . . 115.8(2) ?
N4 C4A C8A . . 122.9(2) ?
N4 C4A C5 . . 118.8(2) ?
C8A C4A C5 . . 118.3(2) ?
C6 C5 C4A . . 121.1(2) ?
C6 C5 H5 . . 119.4 ?
C4A C5 H5 . . 119.4 ?
C5 C6 C7 . . 118.9(2) ?
C5 C6 H6 . . 120.6 ?
C7 C6 H6 . . 120.6 ?
C8 C7 C6 . . 121.8(2) ?
C8 C7 Br . . 119.1(2) ?
C6 C7 Br . . 119.1(2) ?
C7 C8 C8A . . 119.0(2) ?
C7 C8 H8 . . 120.5 ?
C8A C8 H8 . . 120.5 ?
C8 C8A C4A . . 120.8(2) ?
C8 C8A C9 . . 119.6(2) ?
C4A C8A C9 . . 119.6(2) ?
O C9 N10 . . 121.4(2) ?
O C9 C8A . . 125.6(2) ?
N10 C9 C8A . . 112.97(19) ?
C3A N10 C9 . . 123.4(2) ?
C3A N10 C1 . . 113.1(2) ?
C9 N10 C1 . . 123.41(19) ?

loop_
_geom_bond_atom_site_label_1
_geom_bond_atom_site_label_2
_geom_bond_site_symmetry_2
_geom_bond_distance
_geom_bond_publ_flag
Br C7 . 1.900(3) ?
O C9 . 1.217(3) ?
C1 N10 . 1.471(3) ?
C1 C2 . 1.503(4) ?
C1 H1A . 0.9700 ?
C1 H1B . 0.9700 ?
C2 C3 . 1.522(4) ?
C2 H2A . 0.9700 ?
C2 H2B . 0.9700 ?
C3 C3A . 1.494(4) ?
C3 H3A . 0.9700 ?
C3 H3B . 0.9700 ?
C3A N4 . 1.290(3) ?
C3A N10 . 1.371(3) ?
N4 C4A . 1.392(3) ?
C4A C8A . 1.396(3) ?
C4A C5 . 1.404(3) ?
C5 C6 . 1.375(4) ?
C5 H5 . 0.9300 ?
C6 C7 . 1.389(4) ?
C6 H6 . 0.9300 ?
C7 C8 . 1.371(4) ?
C8 C8A . 1.391(3) ?
C8 H8 . 0.9300 ?
C8A C9 . 1.464(3) ?
C9 N10 . 1.376(3) ?

loop_
_geom_torsion_atom_site_label_1
_geom_torsion_atom_site_label_2
_geom_torsion_atom_site_label_3
_geom_torsion_atom_site_label_4
_geom_torsion_site_symmetry_1
_geom_torsion_site_symmetry_2
_geom_torsion_site_symmetry_3
_geom_torsion_site_symmetry_4
_geom_torsion
_geom_torsion_publ_flag
N10 C1 C2 C3 . . . . 9.8(4) ?
C1 C2 C3 C3A . . . . -11.4(4) ?
C2 C3 C3A N4 . . . . -172.4(3) ?
C2 C3 C3A N10 . . . . 8.8(3) ?
N10 C3A N4 C4A . . . . 0.9(4) ?
C3 C3A N4 C4A . . . . -177.8(3) ?
C3A N4 C4A C8A . . . . 1.0(4) ?
C3A N4 C4A C5 . . . . -178.7(3) ?
N4 C4A C5 C6 . . . . -179.6(3) ?
C8A C4A C5 C6 . . . . 0.7(4) ?
C4A C5 C6 C7 . . . . 0.0(5) ?
C5 C6 C7 C8 . . . . -0.7(4) ?
C5 C6 C7 Br . . . . 179.0(2) ?
C6 C7 C8 C8A . . . . 0.8(4) ?
Br C7 C8 C8A . . . . -179.02(19) ?
C7 C8 C8A C4A . . . . -0.1(4) ?
C7 C8 C8A C9 . . . . -179.2(2) ?
N4 C4A C8A C8 . . . . 179.6(2) ?
C5 C4A C8A C8 . . . . -0.7(4) ?
N4 C4A C8A C9 . . . . -1.2(4) ?
C5 C4A C8A C9 . . . . 178.5(2) ?
C8 C8A C9 O . . . . -0.4(4) ?
C4A C8A C9 O . . . . -179.6(3) ?
C8 C8A C9 N10 . . . . 178.8(2) ?
C4A C8A C9 N10 . . . . -0.3(3) ?
N4 C3A N10 C9 . . . . -2.6(4) ?
C3 C3A N10 C9 . . . . 176.2(2) ?
N4 C3A N10 C1 . . . . 178.4(3) ?
C3 C3A N10 C1 . . . . -2.7(3) ?
O C9 N10 C3A . . . . -178.6(3) ?
C8A C9 N10 C3A . . . . 2.1(3) ?
O C9 N10 C1 . . . . 0.3(4) ?
C8A C9 N10 C1 . . . . -179.0(2) ?
C2 C1 N10 C3A . . . . -4.5(3) ?
C2 C1 N10 C9 . . . . 176.5(2) ?

_cod_database_fobs_code 2244142
